data_1563256
loop_
_publ_author_name
'Pospelov, A.A.'
'Nalbandyan, V.B.'

_publ_section_title
;
 Preparation, crystal structures and rapid hydration of P2- and P3-type
 sodium chromium antimony oxides
;
_journal_issue 5
_journal_name_full 'Journal of Solid State Chemistry'
_journal_page_first 1043
_journal_page_last 1047
_journal_paper_doi 10.1016/j.jssc.2011.03.011
_journal_volume 184
_journal_year 2011
_chemical_formula_sum 'Cr0.43 Na0.35 O Sb0.08'
_chemical_formula_weight 55.28
_space_group_IT_number 194
_space_group_name_Hall '-P 6c 2c'
_space_group_name_H-M_alt 'P 63/m m c'
_symmetry_cell_setting hexagonal
_symmetry_space_group_name_H-M 'P 63/m m c'
_cell_angle_alpha 90.0
_cell_angle_beta 90.0
_cell_angle_gamma 120.0
_cell_formula_units_Z 4
_cell_length_a 2.95982(8)
_cell_length_b 2.95982(8)
_cell_length_c 11.1903(7)
_cell_volume 84.899(6)
_computing_structure_refinement GSAS
_diffrn_radiation_polarisn_ratio 0.7
_diffrn_radiation_probe x-ray
_exptl_absorpt_correction_T_max 1.00000
_exptl_absorpt_correction_T_min 1.00000
_exptl_absorpt_process_details
;   GSAS Absorption/surface roughness correction: function number 0
 No correction is applied.
;
_pd_calc_method 'Rietveld Refinement'
_pd_proc_info_datetime 2010-09-14T20:59:20
_pd_proc_ls_background_function
;   GSAS Background function number 1 with 15 terms.
 Shifted Chebyshev function of 1st kind
      1:    275.198     2:   -348.632     3:    235.121     4:   -154.074    
      5:    96.7706     6:   -46.3690     7:    10.5513     8:    4.98458    
      9:   -7.48697    10:  -0.606296    11:    1.46861    12:    3.15095    
     13:  -0.958189    14:   -2.28836    15:    1.56562    
;
_pd_proc_ls_peak_cutoff 0.00500
_pd_proc_ls_profile_function
;
 CW Profile function number 3 with  19 terms
 Pseudovoigt profile coefficients as parameterized in
 P. Thompson, D.E. Cox & J.B. Hastings (1987). J. Appl. Cryst.,20,79-83.
 Asymmetry correction of L.W. Finger, D.E. Cox & A. P. Jephcoat (1994).
 J. Appl. Cryst.,27,892-900.
 #1(GU)   =    0.000 #2(GV)   =    2.000 #3(GW)   =    5.000
 #4(GP)   =    0.000 #5(LX)   =   10.923 #6(LY)   =   60.930
 #7(S/L)  =   0.0248 #8(H/L)  =   0.0252
 #9(trns) =     0.00 #10(shft)=  -1.2341
 #11(stec)=   -39.03 #12(ptec)=    -3.31 #13(sfec)=     0.00
 #14(L11) =   -7.268 #15(L22) =  -14.909 #16(L33) =    0.107
 #17(L12) =    0.363 #18(L13) =    2.199 #19(L23) =    0.274
 Peak tails are ignored  where the intensity is below 0.0050 times the peak
   Aniso. broadening axis   0.0   0.0   1.0
;
_pd_proc_ls_prof_R_factor 0.0688
_pd_proc_ls_prof_wR_expected 0.0579
_pd_proc_ls_prof_wR_factor 0.0933
_refine_ls_goodness_of_fit_all 1.62
_refine_ls_matrix_type full
_refine_ls_number_parameters 35
_refine_ls_number_restraints 0
_refine_ls_R_Fsqd_factor 0.07382
_refine_ls_shift/su_max 0.48
_refine_ls_shift/su_mean 0.13
_reflns_d_resolution_high 1.112
_reflns_d_resolution_low 5.595
_reflns_limit_h_max 2
_reflns_limit_h_min 0
_reflns_limit_k_max 1
_reflns_limit_k_min 0
_reflns_limit_l_max 10
_reflns_limit_l_min 0
_reflns_number_total 50
_cod_data_source_file JSSC-2011-184-1043.cif
_cod_data_source_block Na0.7Cr0.85Sb0.15O2
_cod_depositor_comments
;
The following automatic conversions were performed:

data item '_geom_angle_publ_flag' value 'N' was changed to 'n' in
accordance with the built-in table derived from the CIF Core
dictionary named 'cif_core.dic' version 2.4.5 last updated on
2014-11-21 (747 times).

data item '_geom_bond_publ_flag' value 'N' was changed to 'n' in
accordance with the built-in table derived from the CIF Core
dictionary named 'cif_core.dic' version 2.4.5 last updated on
2014-11-21 (114 times).

Automatic conversion script
Id: cif_fix_values 8369 2020-08-20 11:38:08Z andrius 
;
_cod_original_cell_volume 84.90(1)
_cod_database_code 1563256
_gsas_exptl_extinct_corr_t_min 1.00000
_gsas_exptl_extinct_corr_t_max 1.00000

loop_
_symmetry_equiv_pos_site_id
_symmetry_equiv_pos_as_xyz
1 +x,+y,+z
2 x-y,+x,+z+1/2
3 -y,x-y,+z
4 -x,-y,+z+1/2
5 y-x,-x,+z
6 +y,y-x,+z+1/2
7 y-x,+y,+z
8 -x,y-x,+z+1/2
9 -y,-x,+z
10 x-y,-y,+z+1/2
11 +x,x-y,+z
12 +y,+x,+z+1/2
-1 -x,-y,-z
-2 y-x,-x,-z+1/2
-3 +y,y-x,-z
-4 +x,+y,-z+1/2
-5 x-y,+x,-z
-6 -y,x-y,-z+1/2
-7 x-y,-y,-z
-8 +x,x-y,-z+1/2
-9 +y,+x,-z
-10 y-x,+y,-z+1/2
-11 -x,y-x,-z
-12 -y,-x,-z+1/2

loop_
_atom_site_type_symbol
_atom_site_label
_atom_site_fract_x
_atom_site_fract_y
_atom_site_fract_z
_atom_site_occupancy
_atom_site_thermal_displace_type
_atom_site_U_iso_or_equiv
_atom_site_symmetry_multiplicity
Cr CR1 0.0 0.0 0.0 0.85 Uiso 0.0070(6) 2
Sb SB2 0.0 0.0 0.0 0.15 Uiso 0.0070(6) 2
O O3 0.33333 0.66667 0.0863(3) 1.0 Uiso 0.0068(13) 4
Na NA4 0.66667 0.33333 0.25 0.37(1) Uiso 0.017(5) 2
Na NA5 0.0 0.0 0.25 0.33(1) Uiso 0.120(10) 2

loop_
_atom_type_symbol
_atom_type_number_in_cell
_atom_type_scat_dispersion_real
_atom_type_scat_dispersion_imag
_atom_type_scat_Cromer_Mann_a1
_atom_type_scat_Cromer_Mann_a2
_atom_type_scat_Cromer_Mann_a3
_atom_type_scat_Cromer_Mann_a4
_atom_type_scat_Cromer_Mann_b1
_atom_type_scat_Cromer_Mann_b2
_atom_type_scat_Cromer_Mann_b3
_atom_type_scat_Cromer_Mann_b4
_atom_type_scat_Cromer_Mann_c
_atom_type_scat_source
Cr+3 1.7 0.000 0.000 9.68090 5.59463 7.81136 0.33439 2.87603 12.8288 0.11357 32.8761 0.51828 International_Tables_Vol_C
Sb+5 0.3 0.000 0.000 19.8685 5.44853 19.0302 0.46797 2.41253 14.1259 0.0000 0.0000 4.69263 International_Tables_Vol_C
O-2 4.0 0.000 0.000 3.76936 15.0797 2.53342 6.30430 1.91579 40.3445 1.55094 0.31291 0.22789 International_Tables_Vol_C
Na+1 1.4 0.000 0.000 3.25650 2.66710 3.93620 6.11530 1.39980 0.20010 1.00320 14.0390 0.40400 International_Tables_Vol_C

loop_
_diffrn_radiation_wavelength
_diffrn_radiation_wavelength_wt
_diffrn_radiation_type
_diffrn_radiation_wavelength_id
1.540600 1.000 K\a~1~ 1
1.544400 0.500 K\a~2~ 2

loop_
_geom_angle_atom_site_label_1
_geom_angle_atom_site_label_2
_geom_angle_atom_site_label_3
_geom_angle
_geom_angle_site_symmetry_1
_geom_angle_site_symmetry_2
_geom_angle_site_symmetry_3
_geom_angle_publ_flag
O3 CR1 O3 97.88(12) 1_445 . 1_545 n
O3 CR1 O3 97.88(12) 1_445 . 1_555 n
O3 CR1 O3 82.12(12) 1_445 . -1_555 n
O3 CR1 O3 82.12(12) 1_445 . -1_565 n
O3 CR1 O3 179.972 1_445 . -1_665 n
O3 CR1 NA5 60.54(9) 1_445 . 1_555 n
O3 CR1 NA5 119.46(9) 1_445 . 2_554 n
O3 CR1 O3 97.88(12) 1_545 . 1_555 n
O3 CR1 O3 82.12(12) 1_545 . -1_555 n
O3 CR1 O3 179.9802 1_545 . -1_565 n
O3 CR1 O3 82.12(12) 1_545 . -1_665 n
O3 CR1 NA5 60.54(9) 1_545 . 1_555 n
O3 CR1 NA5 119.46(9) 1_545 . 2_554 n
O3 CR1 O3 179.9802 1_555 . -1_555 n
O3 CR1 O3 82.12(12) 1_555 . -1_565 n
O3 CR1 O3 82.12(12) 1_555 . -1_665 n
O3 CR1 NA5 60.54(9) 1_555 . 1_555 n
O3 CR1 NA5 119.46(9) 1_555 . 2_554 n
O3 CR1 O3 97.88(12) -1_555 . -1_565 n
O3 CR1 O3 97.88(12) -1_555 . -1_665 n
O3 CR1 NA5 119.46(9) -1_555 . 1_555 n
O3 CR1 NA5 60.54(9) -1_555 . 2_554 n
O3 CR1 O3 97.88(12) -1_565 . -1_665 n
O3 CR1 NA5 119.46(9) -1_565 . 1_555 n
O3 CR1 NA5 60.54(9) -1_565 . 2_554 n
O3 CR1 NA5 119.46(9) -1_665 . 1_555 n
O3 CR1 NA5 60.54(9) -1_665 . 2_554 n
NA5 CR1 NA5 180.0 1_555 . 2_554 n
SB2 SB2 SB2 60.0 1_445 . 1_455 n
SB2 SB2 SB2 60.0 1_445 . 1_545 n
SB2 SB2 SB2 120.0 1_445 . 1_565 n
SB2 SB2 SB2 120.0 1_445 . 1_655 n
SB2 SB2 SB2 180.0 1_445 . 1_665 n
SB2 SB2 O3 41.06(6) 1_445 . 1_445 n
SB2 SB2 O3 90.0 1_445 . 1_545 n
SB2 SB2 O3 138.94(6) 1_445 . 1_555 n
SB2 SB2 O3 41.06(6) 1_445 . -1_555 n
SB2 SB2 O3 90.0 1_445 . -1_565 n
SB2 SB2 O3 138.94(6) 1_445 . -1_665 n
SB2 SB2 NA4 63.1639(14) 1_445 . 1_445 n
SB2 SB2 NA4 90.0 1_445 . 1_455 n
SB2 SB2 NA4 116.8361(14) 1_445 . 1_555 n
SB2 SB2 NA4 63.1639(14) 1_445 . 2_444 n
SB2 SB2 NA4 90.0 1_445 . 2_544 n
SB2 SB2 NA4 116.8362(14) 1_445 . 2_554 n
SB2 SB2 NA5 90.0 1_445 . 1_555 n
SB2 SB2 NA5 90.0 1_445 . 2_554 n
SB2 SB2 SB2 120.0 1_455 . 1_545 n
SB2 SB2 SB2 60.0 1_455 . 1_565 n
SB2 SB2 SB2 180.0 1_455 . 1_655 n
SB2 SB2 SB2 120.0 1_455 . 1_665 n
SB2 SB2 O3 41.06(6) 1_455 . 1_445 n
SB2 SB2 O3 138.94(6) 1_455 . 1_545 n
SB2 SB2 O3 89.9999 1_455 . 1_555 n
SB2 SB2 O3 90.0 1_455 . -1_555 n
SB2 SB2 O3 41.06(6) 1_455 . -1_565 n
SB2 SB2 O3 138.94(6) 1_455 . -1_665 n
SB2 SB2 NA4 90.0 1_455 . 1_445 n
SB2 SB2 NA4 63.1639(14) 1_455 . 1_455 n
SB2 SB2 NA4 116.8362(14) 1_455 . 1_555 n
SB2 SB2 NA4 63.1639(14) 1_455 . 2_444 n
SB2 SB2 NA4 116.8362(14) 1_455 . 2_544 n
SB2 SB2 NA4 90.0 1_455 . 2_554 n
SB2 SB2 NA5 90.0 1_455 . 1_555 n
SB2 SB2 NA5 90.0 1_455 . 2_554 n
SB2 SB2 SB2 180.0 1_545 . 1_565 n
SB2 SB2 SB2 60.0 1_545 . 1_655 n
SB2 SB2 SB2 120.0 1_545 . 1_665 n
SB2 SB2 O3 90.0 1_545 . 1_445 n
SB2 SB2 O3 41.06(6) 1_545 . 1_545 n
SB2 SB2 O3 138.94(6) 1_545 . 1_555 n
SB2 SB2 O3 41.06(6) 1_545 . -1_555 n
SB2 SB2 O3 138.94(6) 1_545 . -1_565 n
SB2 SB2 O3 90.0 1_545 . -1_665 n
SB2 SB2 NA4 63.1638(14) 1_545 . 1_445 n
SB2 SB2 NA4 116.8361(14) 1_545 . 1_455 n
SB2 SB2 NA4 90.0 1_545 . 1_555 n
SB2 SB2 NA4 90.0 1_545 . 2_444 n
SB2 SB2 NA4 63.1638(14) 1_545 . 2_544 n
SB2 SB2 NA4 116.8361(14) 1_545 . 2_554 n
SB2 SB2 NA5 90.0 1_545 . 1_555 n
SB2 SB2 NA5 90.0 1_545 . 2_554 n
SB2 SB2 SB2 120.0 1_565 . 1_655 n
SB2 SB2 SB2 60.0 1_565 . 1_665 n
SB2 SB2 O3 90.0 1_565 . 1_445 n
SB2 SB2 O3 138.94(6) 1_565 . 1_545 n
SB2 SB2 O3 41.06(6) 1_565 . 1_555 n
SB2 SB2 O3 138.94(6) 1_565 . -1_555 n
SB2 SB2 O3 41.06(6) 1_565 . -1_565 n
SB2 SB2 O3 90.0 1_565 . -1_665 n
SB2 SB2 NA4 116.8362(14) 1_565 . 1_445 n
SB2 SB2 NA4 63.1639(14) 1_565 . 1_455 n
SB2 SB2 NA4 90.0 1_565 . 1_555 n
SB2 SB2 NA4 90.0 1_565 . 2_444 n
SB2 SB2 NA4 116.8361(14) 1_565 . 2_544 n
SB2 SB2 NA4 63.1639(14) 1_565 . 2_554 n
SB2 SB2 NA5 90.0 1_565 . 1_555 n
SB2 SB2 NA5 90.0 1_565 . 2_554 n
SB2 SB2 SB2 60.0 1_655 . 1_665 n
SB2 SB2 O3 138.94(6) 1_655 . 1_445 n
SB2 SB2 O3 41.06(6) 1_655 . 1_545 n
SB2 SB2 O3 90.0 1_655 . 1_555 n
SB2 SB2 O3 89.9999 1_655 . -1_555 n
SB2 SB2 O3 138.94(6) 1_655 . -1_565 n
SB2 SB2 O3 41.06(6) 1_655 . -1_665 n
SB2 SB2 NA4 90.0 1_655 . 1_445 n
SB2 SB2 NA4 116.8361(14) 1_655 . 1_455 n
SB2 SB2 NA4 63.1638(14) 1_655 . 1_555 n
SB2 SB2 NA4 116.8361(14) 1_655 . 2_444 n
SB2 SB2 NA4 63.1638(14) 1_655 . 2_544 n
SB2 SB2 NA4 90.0 1_655 . 2_554 n
SB2 SB2 NA5 90.0 1_655 . 1_555 n
SB2 SB2 NA5 90.0 1_655 . 2_554 n
SB2 SB2 O3 138.94(6) 1_665 . 1_445 n
SB2 SB2 O3 90.0 1_665 . 1_545 n
SB2 SB2 O3 41.06(6) 1_665 . 1_555 n
SB2 SB2 O3 138.94(6) 1_665 . -1_555 n
SB2 SB2 O3 90.0 1_665 . -1_565 n
SB2 SB2 O3 41.06(6) 1_665 . -1_665 n
SB2 SB2 NA4 116.8361(14) 1_665 . 1_445 n
SB2 SB2 NA4 90.0 1_665 . 1_455 n
SB2 SB2 NA4 63.1638(14) 1_665 . 1_555 n
SB2 SB2 NA4 116.8361(14) 1_665 . 2_444 n
SB2 SB2 NA4 90.0 1_665 . 2_544 n
SB2 SB2 NA4 63.1638(14) 1_665 . 2_554 n
SB2 SB2 NA5 90.0 1_665 . 1_555 n
SB2 SB2 NA5 90.0 1_665 . 2_554 n
O3 SB2 O3 97.88(12) 1_445 . 1_545 n
O3 SB2 O3 97.88(12) 1_445 . 1_555 n
O3 SB2 O3 82.12(12) 1_445 . -1_555 n
O3 SB2 O3 82.12(12) 1_445 . -1_565 n
O3 SB2 O3 179.972 1_445 . -1_665 n
O3 SB2 NA4 49.71(7) 1_445 . 1_445 n
O3 SB2 NA4 49.71(7) 1_445 . 1_455 n
O3 SB2 NA4 91.96(9) 1_445 . 1_555 n
O3 SB2 NA4 88.04(9) 1_445 . 2_444 n
O3 SB2 NA4 130.29(7) 1_445 . 2_544 n
O3 SB2 NA4 130.29(7) 1_445 . 2_554 n
O3 SB2 NA5 60.54(9) 1_445 . 1_555 n
O3 SB2 NA5 119.46(9) 1_445 . 2_554 n
O3 SB2 O3 97.88(12) 1_545 . 1_555 n
O3 SB2 O3 82.12(12) 1_545 . -1_555 n
O3 SB2 O3 179.9802 1_545 . -1_565 n
O3 SB2 O3 82.12(12) 1_545 . -1_665 n
O3 SB2 NA4 49.71(7) 1_545 . 1_445 n
O3 SB2 NA4 91.96(9) 1_545 . 1_455 n
O3 SB2 NA4 49.71(7) 1_545 . 1_555 n
O3 SB2 NA4 130.29(7) 1_545 . 2_444 n
O3 SB2 NA4 88.04(9) 1_545 . 2_544 n
O3 SB2 NA4 130.29(7) 1_545 . 2_554 n
O3 SB2 NA5 60.54(9) 1_545 . 1_555 n
O3 SB2 NA5 119.46(9) 1_545 . 2_554 n
O3 SB2 O3 179.9802 1_555 . -1_555 n
O3 SB2 O3 82.12(12) 1_555 . -1_565 n
O3 SB2 O3 82.12(12) 1_555 . -1_665 n
O3 SB2 NA4 91.96(9) 1_555 . 1_445 n
O3 SB2 NA4 49.71(7) 1_555 . 1_455 n
O3 SB2 NA4 49.71(7) 1_555 . 1_555 n
O3 SB2 NA4 130.29(7) 1_555 . 2_444 n
O3 SB2 NA4 130.29(7) 1_555 . 2_544 n
O3 SB2 NA4 88.04(9) 1_555 . 2_554 n
O3 SB2 NA5 60.54(9) 1_555 . 1_555 n
O3 SB2 NA5 119.46(9) 1_555 . 2_554 n
O3 SB2 O3 97.88(12) -1_555 . -1_565 n
O3 SB2 O3 97.88(12) -1_555 . -1_665 n
O3 SB2 NA4 88.04(9) -1_555 . 1_445 n
O3 SB2 NA4 130.29(7) -1_555 . 1_455 n
O3 SB2 NA4 130.29(7) -1_555 . 1_555 n
O3 SB2 NA4 49.71(7) -1_555 . 2_444 n
O3 SB2 NA4 49.71(7) -1_555 . 2_544 n
O3 SB2 NA4 91.96(9) -1_555 . 2_554 n
O3 SB2 NA5 119.46(9) -1_555 . 1_555 n
O3 SB2 NA5 60.54(9) -1_555 . 2_554 n
O3 SB2 O3 97.88(12) -1_565 . -1_665 n
O3 SB2 NA4 130.29(7) -1_565 . 1_445 n
O3 SB2 NA4 88.04(9) -1_565 . 1_455 n
O3 SB2 NA4 130.29(7) -1_565 . 1_555 n
O3 SB2 NA4 49.71(7) -1_565 . 2_444 n
O3 SB2 NA4 91.96(9) -1_565 . 2_544 n
O3 SB2 NA4 49.71(7) -1_565 . 2_554 n
O3 SB2 NA5 119.46(9) -1_565 . 1_555 n
O3 SB2 NA5 60.54(9) -1_565 . 2_554 n
O3 SB2 NA4 130.29(7) -1_665 . 1_445 n
O3 SB2 NA4 130.29(7) -1_665 . 1_455 n
O3 SB2 NA4 88.04(9) -1_665 . 1_555 n
O3 SB2 NA4 91.96(9) -1_665 . 2_444 n
O3 SB2 NA4 49.71(7) -1_665 . 2_544 n
O3 SB2 NA4 49.71(7) -1_665 . 2_554 n
O3 SB2 NA5 119.46(9) -1_665 . 1_555 n
O3 SB2 NA5 60.54(9) -1_665 . 2_554 n
NA4 SB2 NA4 53.6723(28) 1_445 . 1_455 n
NA4 SB2 NA4 53.6723(28) 1_445 . 1_555 n
NA4 SB2 NA4 126.3277(28) 1_445 . 2_444 n
NA4 SB2 NA4 126.3277(28) 1_445 . 2_544 n
NA4 SB2 NA4 179.972 1_445 . 2_554 n
NA4 SB2 NA5 31.4181(17) 1_445 . 1_555 n
NA4 SB2 NA5 148.5819(17) 1_445 . 2_554 n
NA4 SB2 NA4 53.6723(28) 1_455 . 1_555 n
NA4 SB2 NA4 126.3277(28) 1_455 . 2_444 n
NA4 SB2 NA4 180.0 1_455 . 2_544 n
NA4 SB2 NA4 126.3277(28) 1_455 . 2_554 n
NA4 SB2 NA5 31.4180(17) 1_455 . 1_555 n
NA4 SB2 NA5 148.5819(17) 1_455 . 2_554 n
NA4 SB2 NA4 180.0 1_555 . 2_444 n
NA4 SB2 NA4 126.3276(28) 1_555 . 2_544 n
NA4 SB2 NA4 126.3277(28) 1_555 . 2_554 n
NA4 SB2 NA5 31.4181(17) 1_555 . 1_555 n
NA4 SB2 NA5 148.5819(17) 1_555 . 2_554 n
NA4 SB2 NA4 53.6723(28) 2_444 . 2_544 n
NA4 SB2 NA4 53.6723(28) 2_444 . 2_554 n
NA4 SB2 NA5 148.5820(17) 2_444 . 1_555 n
NA4 SB2 NA5 31.4180(17) 2_444 . 2_554 n
NA4 SB2 NA4 53.6723(28) 2_544 . 2_554 n
NA4 SB2 NA5 148.5819(17) 2_544 . 1_555 n
NA4 SB2 NA5 31.4181(17) 2_544 . 2_554 n
NA4 SB2 NA5 148.5819(17) 2_554 . 1_555 n
NA4 SB2 NA5 31.4181(17) 2_554 . 2_554 n
NA5 SB2 NA5 180.0 1_555 . 2_554 n
CR1 O3 CR1 97.88(12) 1_555 . 1_565 n
CR1 O3 CR1 97.88(12) 1_555 . 1_665 n
CR1 O3 SB2 0.0 1_555 . 1_555 n
CR1 O3 SB2 97.88(12) 1_555 . 1_565 n
CR1 O3 SB2 97.88(12) 1_555 . 1_665 n
CR1 O3 NA4 93.60(4) 1_555 . 1_455 n
CR1 O3 NA4 93.60(4) 1_555 . 1_555 n
CR1 O3 NA4 162.46(15) 1_555 . 1_565 n
CR1 O3 NA5 76.457(35) 1_555 . 1_555 n
CR1 O3 NA5 131.04(5) 1_555 . 1_565 n
CR1 O3 NA5 131.04(5) 1_555 . 1_665 n
CR1 O3 CR1 97.88(12) 1_565 . 1_665 n
CR1 O3 SB2 97.88(12) 1_565 . 1_555 n
CR1 O3 SB2 0.0 1_565 . 1_565 n
CR1 O3 SB2 97.88(12) 1_565 . 1_665 n
CR1 O3 NA4 93.60(4) 1_565 . 1_455 n
CR1 O3 NA4 162.46(15) 1_565 . 1_555 n
CR1 O3 NA4 93.60(4) 1_565 . 1_565 n
CR1 O3 NA5 131.04(5) 1_565 . 1_555 n
CR1 O3 NA5 76.457(35) 1_565 . 1_565 n
CR1 O3 NA5 131.04(5) 1_565 . 1_665 n
CR1 O3 SB2 97.88(12) 1_665 . 1_555 n
CR1 O3 SB2 97.88(12) 1_665 . 1_565 n
CR1 O3 SB2 0.0 1_665 . 1_665 n
CR1 O3 NA4 162.46(15) 1_665 . 1_455 n
CR1 O3 NA4 93.60(4) 1_665 . 1_555 n
CR1 O3 NA4 93.60(4) 1_665 . 1_565 n
CR1 O3 NA5 131.04(5) 1_665 . 1_555 n
CR1 O3 NA5 131.04(5) 1_665 . 1_565 n
CR1 O3 NA5 76.457(35) 1_665 . 1_665 n
SB2 O3 SB2 97.88(12) 1_555 . 1_565 n
SB2 O3 SB2 97.88(12) 1_555 . 1_665 n
SB2 O3 NA4 93.60(4) 1_555 . 1_455 n
SB2 O3 NA4 93.60(4) 1_555 . 1_555 n
SB2 O3 NA4 162.46(15) 1_555 . 1_565 n
SB2 O3 NA5 76.457(35) 1_555 . 1_555 n
SB2 O3 NA5 131.04(5) 1_555 . 1_565 n
SB2 O3 NA5 131.04(5) 1_555 . 1_665 n
SB2 O3 SB2 97.88(12) 1_565 . 1_665 n
SB2 O3 NA4 93.60(4) 1_565 . 1_455 n
SB2 O3 NA4 162.46(15) 1_565 . 1_555 n
SB2 O3 NA4 93.60(4) 1_565 . 1_565 n
SB2 O3 NA5 131.04(5) 1_565 . 1_555 n
SB2 O3 NA5 76.457(35) 1_565 . 1_565 n
SB2 O3 NA5 131.04(5) 1_565 . 1_665 n
SB2 O3 NA4 162.46(15) 1_665 . 1_455 n
SB2 O3 NA4 93.60(4) 1_665 . 1_555 n
SB2 O3 NA4 93.60(4) 1_665 . 1_565 n
SB2 O3 NA5 131.04(5) 1_665 . 1_555 n
SB2 O3 NA5 131.04(5) 1_665 . 1_565 n
SB2 O3 NA5 76.457(35) 1_665 . 1_665 n
NA4 O3 NA4 72.41(9) 1_455 . 1_555 n
NA4 O3 NA4 72.41(9) 1_455 . 1_565 n
NA4 O3 NA5 39.88(4) 1_455 . 1_555 n
NA4 O3 NA5 39.88(4) 1_455 . 1_565 n
NA4 O3 NA5 86.01(11) 1_455 . 1_665 n
NA4 O3 NA4 72.41(9) 1_555 . 1_565 n
NA4 O3 NA5 39.88(4) 1_555 . 1_555 n
NA4 O3 NA5 86.01(11) 1_555 . 1_565 n
NA4 O3 NA5 39.88(4) 1_555 . 1_665 n
NA4 O3 NA5 86.01(11) 1_565 . 1_555 n
NA4 O3 NA5 39.88(4) 1_565 . 1_565 n
NA4 O3 NA5 39.88(4) 1_565 . 1_665 n
NA5 O3 NA5 72.41(9) 1_555 . 1_565 n
NA5 O3 NA5 72.41(9) 1_555 . 1_665 n
NA5 O3 NA5 72.41(9) 1_565 . 1_665 n
SB2 NA4 SB2 53.6723(28) 1_555 . 1_655 n
SB2 NA4 SB2 53.6723(28) 1_555 . 1_665 n
SB2 NA4 SB2 117.1638(34) 1_555 . 2_555 n
SB2 NA4 SB2 149.7840(15) 1_555 . 2_655 n
SB2 NA4 SB2 149.7839(15) 1_555 . 2_665 n
SB2 NA4 O3 36.69(4) 1_555 . 1_545 n
SB2 NA4 O3 36.69(4) 1_555 . 1_555 n
SB2 NA4 O3 74.42(6) 1_555 . 1_655 n
SB2 NA4 O3 116.51(5) 1_555 . -2_555 n
SB2 NA4 O3 116.51(5) 1_555 . -2_565 n
SB2 NA4 O3 168.41(6) 1_555 . -2_665 n
SB2 NA4 NA4 63.1638(14) 1_555 . 1_445 n
SB2 NA4 NA4 63.1638(14) 1_555 . 1_455 n
SB2 NA4 NA4 90.0 1_555 . 1_545 n
SB2 NA4 NA4 90.0 1_555 . 1_565 n
SB2 NA4 NA4 116.8362(14) 1_555 . 1_655 n
SB2 NA4 NA4 116.8361(14) 1_555 . 1_665 n
SB2 NA4 NA5 74.8920(8) 1_555 . 1_545 n
SB2 NA4 NA5 58.5819(17) 1_555 . 1_555 n
SB2 NA4 NA5 74.8920(8) 1_555 . 1_565 n
SB2 NA4 NA5 105.1080(8) 1_555 . 1_655 n
SB2 NA4 NA5 105.1080(8) 1_555 . 1_665 n
SB2 NA4 SB2 53.6723(28) 1_655 . 1_665 n
SB2 NA4 SB2 149.7840(15) 1_655 . 2_555 n
SB2 NA4 SB2 117.1639(34) 1_655 . 2_655 n
SB2 NA4 SB2 149.7840(15) 1_655 . 2_665 n
SB2 NA4 O3 36.69(4) 1_655 . 1_545 n
SB2 NA4 O3 74.42(6) 1_655 . 1_555 n
SB2 NA4 O3 36.69(4) 1_655 . 1_655 n
SB2 NA4 O3 116.51(5) 1_655 . -2_555 n
SB2 NA4 O3 168.41(6) 1_655 . -2_565 n
SB2 NA4 O3 116.51(5) 1_655 . -2_665 n
SB2 NA4 NA4 90.0 1_655 . 1_445 n
SB2 NA4 NA4 116.8361(14) 1_655 . 1_455 n
SB2 NA4 NA4 63.1639(14) 1_655 . 1_545 n
SB2 NA4 NA4 116.8361(14) 1_655 . 1_565 n
SB2 NA4 NA4 63.1639(14) 1_655 . 1_655 n
SB2 NA4 NA4 90.0 1_655 . 1_665 n
SB2 NA4 NA5 74.8920(8) 1_655 . 1_545 n
SB2 NA4 NA5 105.1080(8) 1_655 . 1_555 n
SB2 NA4 NA5 121.4180(17) 1_655 . 1_565 n
SB2 NA4 NA5 58.5820(17) 1_655 . 1_655 n
SB2 NA4 NA5 105.1080(8) 1_655 . 1_665 n
SB2 NA4 SB2 149.7839(15) 1_665 . 2_555 n
SB2 NA4 SB2 149.7840(15) 1_665 . 2_655 n
SB2 NA4 SB2 117.1638(34) 1_665 . 2_665 n
SB2 NA4 O3 74.42(6) 1_665 . 1_545 n
SB2 NA4 O3 36.69(4) 1_665 . 1_555 n
SB2 NA4 O3 36.69(4) 1_665 . 1_655 n
SB2 NA4 O3 168.41(6) 1_665 . -2_555 n
SB2 NA4 O3 116.51(5) 1_665 . -2_565 n
SB2 NA4 O3 116.51(5) 1_665 . -2_665 n
SB2 NA4 NA4 116.8361(14) 1_665 . 1_445 n
SB2 NA4 NA4 90.0 1_665 . 1_455 n
SB2 NA4 NA4 116.8362(14) 1_665 . 1_545 n
SB2 NA4 NA4 63.1638(14) 1_665 . 1_565 n
SB2 NA4 NA4 90.0 1_665 . 1_655 n
SB2 NA4 NA4 63.1639(14) 1_665 . 1_665 n
SB2 NA4 NA5 121.4181(17) 1_665 . 1_545 n
SB2 NA4 NA5 105.1080(8) 1_665 . 1_555 n
SB2 NA4 NA5 74.8920(8) 1_665 . 1_565 n
SB2 NA4 NA5 105.1080(8) 1_665 . 1_655 n
SB2 NA4 NA5 58.5819(17) 1_665 . 1_665 n
SB2 NA4 SB2 53.6723(28) 2_555 . 2_655 n
SB2 NA4 SB2 53.6723(28) 2_555 . 2_665 n
SB2 NA4 O3 116.51(5) 2_555 . 1_545 n
SB2 NA4 O3 116.51(5) 2_555 . 1_555 n
SB2 NA4 O3 168.41(6) 2_555 . 1_655 n
SB2 NA4 O3 36.69(4) 2_555 . -2_555 n
SB2 NA4 O3 36.69(4) 2_555 . -2_565 n
SB2 NA4 O3 74.42(6) 2_555 . -2_665 n
SB2 NA4 NA4 63.1639(14) 2_555 . 1_445 n
SB2 NA4 NA4 63.1638(14) 2_555 . 1_455 n
SB2 NA4 NA4 90.0 2_555 . 1_545 n
SB2 NA4 NA4 90.0 2_555 . 1_565 n
SB2 NA4 NA4 116.8362(14) 2_555 . 1_655 n
SB2 NA4 NA4 116.8361(14) 2_555 . 1_665 n
SB2 NA4 NA5 74.8920(8) 2_555 . 1_545 n
SB2 NA4 NA5 58.5819(17) 2_555 . 1_555 n
SB2 NA4 NA5 74.8920(8) 2_555 . 1_565 n
SB2 NA4 NA5 105.1080(8) 2_555 . 1_655 n
SB2 NA4 NA5 105.1079(8) 2_555 . 1_665 n
SB2 NA4 SB2 53.6723(28) 2_655 . 2_665 n
SB2 NA4 O3 116.51(5) 2_655 . 1_545 n
SB2 NA4 O3 168.41(6) 2_655 . 1_555 n
SB2 NA4 O3 116.51(5) 2_655 . 1_655 n
SB2 NA4 O3 36.69(4) 2_655 . -2_555 n
SB2 NA4 O3 74.42(6) 2_655 . -2_565 n
SB2 NA4 O3 36.69(4) 2_655 . -2_665 n
SB2 NA4 NA4 90.0 2_655 . 1_445 n
SB2 NA4 NA4 116.8361(14) 2_655 . 1_455 n
SB2 NA4 NA4 63.1639(14) 2_655 . 1_545 n
SB2 NA4 NA4 116.8361(14) 2_655 . 1_565 n
SB2 NA4 NA4 63.1639(14) 2_655 . 1_655 n
SB2 NA4 NA4 90.0 2_655 . 1_665 n
SB2 NA4 NA5 74.8920(8) 2_655 . 1_545 n
SB2 NA4 NA5 105.1080(8) 2_655 . 1_555 n
SB2 NA4 NA5 121.4180(17) 2_655 . 1_565 n
SB2 NA4 NA5 58.5820(17) 2_655 . 1_655 n
SB2 NA4 NA5 105.1080(8) 2_655 . 1_665 n
SB2 NA4 O3 168.41(6) 2_665 . 1_545 n
SB2 NA4 O3 116.51(5) 2_665 . 1_555 n
SB2 NA4 O3 116.51(5) 2_665 . 1_655 n
SB2 NA4 O3 74.42(6) 2_665 . -2_555 n
SB2 NA4 O3 36.69(4) 2_665 . -2_565 n
SB2 NA4 O3 36.69(4) 2_665 . -2_665 n
SB2 NA4 NA4 116.8361(14) 2_665 . 1_445 n
SB2 NA4 NA4 90.0 2_665 . 1_455 n
SB2 NA4 NA4 116.8362(14) 2_665 . 1_545 n
SB2 NA4 NA4 63.1638(14) 2_665 . 1_565 n
SB2 NA4 NA4 90.0 2_665 . 1_655 n
SB2 NA4 NA4 63.1638(14) 2_665 . 1_665 n
SB2 NA4 NA5 121.4181(17) 2_665 . 1_545 n
SB2 NA4 NA5 105.1080(8) 2_665 . 1_555 n
SB2 NA4 NA5 74.8920(8) 2_665 . 1_565 n
SB2 NA4 NA5 105.1080(8) 2_665 . 1_655 n
SB2 NA4 NA5 58.5819(17) 2_665 . 1_665 n
O3 NA4 O3 72.41(9) 1_545 . 1_555 n
O3 NA4 O3 72.41(9) 1_545 . 1_655 n
O3 NA4 O3 93.99(11) 1_545 . -2_555 n
O3 NA4 O3 140.12(4) 1_545 . -2_565 n
O3 NA4 O3 140.12(4) 1_545 . -2_665 n
O3 NA4 NA4 53.80(4) 1_545 . 1_445 n
O3 NA4 NA4 89.9999 1_545 . 1_455 n
O3 NA4 NA4 53.80(4) 1_545 . 1_545 n
O3 NA4 NA4 126.20(4) 1_545 . 1_565 n
O3 NA4 NA4 90.0001 1_545 . 1_655 n
O3 NA4 NA4 126.20(4) 1_545 . 1_665 n
O3 NA4 NA5 47.00(6) 1_545 . 1_545 n
O3 NA4 NA5 70.061(22) 1_545 . 1_555 n
O3 NA4 NA5 109.939(22) 1_545 . 1_565 n
O3 NA4 NA5 70.061(22) 1_545 . 1_655 n
O3 NA4 NA5 133.00(6) 1_545 . 1_665 n
O3 NA4 O3 72.41(9) 1_555 . 1_655 n
O3 NA4 O3 140.12(4) 1_555 . -2_555 n
O3 NA4 O3 93.99(11) 1_555 . -2_565 n
O3 NA4 O3 140.12(4) 1_555 . -2_665 n
O3 NA4 NA4 90.0 1_555 . 1_445 n
O3 NA4 NA4 53.80(4) 1_555 . 1_455 n
O3 NA4 NA4 126.20(4) 1_555 . 1_545 n
O3 NA4 NA4 53.80(4) 1_555 . 1_565 n
O3 NA4 NA4 126.20(4) 1_555 . 1_655 n
O3 NA4 NA4 90.0 1_555 . 1_665 n
O3 NA4 NA5 109.939(22) 1_555 . 1_545 n
O3 NA4 NA5 70.061(22) 1_555 . 1_555 n
O3 NA4 NA5 47.00(6) 1_555 . 1_565 n
O3 NA4 NA5 133.00(6) 1_555 . 1_655 n
O3 NA4 NA5 70.061(22) 1_555 . 1_665 n
O3 NA4 O3 140.12(4) 1_655 . -2_555 n
O3 NA4 O3 140.12(4) 1_655 . -2_565 n
O3 NA4 O3 93.99(11) 1_655 . -2_665 n
O3 NA4 NA4 126.20(4) 1_655 . 1_445 n
O3 NA4 NA4 126.20(4) 1_655 . 1_455 n
O3 NA4 NA4 90.0001 1_655 . 1_545 n
O3 NA4 NA4 89.9999 1_655 . 1_565 n
O3 NA4 NA4 53.80(4) 1_655 . 1_655 n
O3 NA4 NA4 53.80(4) 1_655 . 1_665 n
O3 NA4 NA5 109.939(22) 1_655 . 1_545 n
O3 NA4 NA5 133.00(6) 1_655 . 1_555 n
O3 NA4 NA5 109.939(22) 1_655 . 1_565 n
O3 NA4 NA5 70.061(22) 1_655 . 1_655 n
O3 NA4 NA5 70.061(22) 1_655 . 1_665 n
O3 NA4 O3 72.41(9) -2_555 . -2_565 n
O3 NA4 O3 72.41(9) -2_555 . -2_665 n
O3 NA4 NA4 53.80(4) -2_555 . 1_445 n
O3 NA4 NA4 90.0 -2_555 . 1_455 n
O3 NA4 NA4 53.80(4) -2_555 . 1_545 n
O3 NA4 NA4 126.20(4) -2_555 . 1_565 n
O3 NA4 NA4 90.0 -2_555 . 1_655 n
O3 NA4 NA4 126.20(4) -2_555 . 1_665 n
O3 NA4 NA5 47.00(6) -2_555 . 1_545 n
O3 NA4 NA5 70.061(22) -2_555 . 1_555 n
O3 NA4 NA5 109.939(22) -2_555 . 1_565 n
O3 NA4 NA5 70.061(22) -2_555 . 1_655 n
O3 NA4 NA5 133.00(6) -2_555 . 1_665 n
O3 NA4 O3 72.41(9) -2_565 . -2_665 n
O3 NA4 NA4 90.0 -2_565 . 1_445 n
O3 NA4 NA4 53.80(4) -2_565 . 1_455 n
O3 NA4 NA4 126.20(4) -2_565 . 1_545 n
O3 NA4 NA4 53.80(4) -2_565 . 1_565 n
O3 NA4 NA4 126.20(4) -2_565 . 1_655 n
O3 NA4 NA4 90.0 -2_565 . 1_665 n
O3 NA4 NA5 109.939(22) -2_565 . 1_545 n
O3 NA4 NA5 70.061(22) -2_565 . 1_555 n
O3 NA4 NA5 47.00(6) -2_565 . 1_565 n
O3 NA4 NA5 133.00(6) -2_565 . 1_655 n
O3 NA4 NA5 70.061(22) -2_565 . 1_665 n
O3 NA4 NA4 126.20(4) -2_665 . 1_445 n
O3 NA4 NA4 126.20(4) -2_665 . 1_455 n
O3 NA4 NA4 90.0 -2_665 . 1_545 n
O3 NA4 NA4 90.0 -2_665 . 1_565 n
O3 NA4 NA4 53.80(4) -2_665 . 1_655 n
O3 NA4 NA4 53.80(4) -2_665 . 1_665 n
O3 NA4 NA5 109.939(22) -2_665 . 1_545 n
O3 NA4 NA5 133.00(6) -2_665 . 1_555 n
O3 NA4 NA5 109.939(22) -2_665 . 1_565 n
O3 NA4 NA5 70.061(22) -2_665 . 1_655 n
O3 NA4 NA5 70.061(22) -2_665 . 1_665 n
NA4 NA4 NA4 60.0 1_445 . 1_455 n
NA4 NA4 NA4 60.0 1_445 . 1_545 n
NA4 NA4 NA4 120.0 1_445 . 1_565 n
NA4 NA4 NA4 120.0 1_445 . 1_655 n
NA4 NA4 NA4 180.0 1_445 . 1_665 n
NA4 NA4 NA5 30.0 1_445 . 1_545 n
NA4 NA4 NA5 30.0 1_445 . 1_555 n
NA4 NA4 NA5 90.0 1_445 . 1_565 n
NA4 NA4 NA5 90.0 1_445 . 1_655 n
NA4 NA4 NA5 149.9999 1_445 . 1_665 n
NA4 NA4 NA4 120.0 1_455 . 1_545 n
NA4 NA4 NA4 60.0 1_455 . 1_565 n
NA4 NA4 NA4 180.0 1_455 . 1_655 n
NA4 NA4 NA4 120.0 1_455 . 1_665 n
NA4 NA4 NA5 90.0 1_455 . 1_545 n
NA4 NA4 NA5 29.9999 1_455 . 1_555 n
NA4 NA4 NA5 30.0 1_455 . 1_565 n
NA4 NA4 NA5 150.0 1_455 . 1_655 n
NA4 NA4 NA5 89.9999 1_455 . 1_665 n
NA4 NA4 NA4 180.0 1_545 . 1_565 n
NA4 NA4 NA4 60.0 1_545 . 1_655 n
NA4 NA4 NA4 120.0 1_545 . 1_665 n
NA4 NA4 NA5 30.0 1_545 . 1_545 n
NA4 NA4 NA5 90.0 1_545 . 1_555 n
NA4 NA4 NA5 150.0 1_545 . 1_565 n
NA4 NA4 NA5 30.0 1_545 . 1_655 n
NA4 NA4 NA5 150.0 1_545 . 1_665 n
NA4 NA4 NA4 120.0 1_565 . 1_655 n
NA4 NA4 NA4 60.0 1_565 . 1_665 n
NA4 NA4 NA5 150.0 1_565 . 1_545 n
NA4 NA4 NA5 89.9999 1_565 . 1_555 n
NA4 NA4 NA5 30.0 1_565 . 1_565 n
NA4 NA4 NA5 150.0 1_565 . 1_655 n
NA4 NA4 NA5 30.0 1_565 . 1_665 n
NA4 NA4 NA4 60.0 1_655 . 1_665 n
NA4 NA4 NA5 90.0 1_655 . 1_545 n
NA4 NA4 NA5 150.0 1_655 . 1_555 n
NA4 NA4 NA5 150.0 1_655 . 1_565 n
NA4 NA4 NA5 30.0 1_655 . 1_655 n
NA4 NA4 NA5 90.0 1_655 . 1_665 n
NA4 NA4 NA5 150.0 1_665 . 1_545 n
NA4 NA4 NA5 150.0 1_665 . 1_555 n
NA4 NA4 NA5 90.0 1_665 . 1_565 n
NA4 NA4 NA5 90.0 1_665 . 1_655 n
NA4 NA4 NA5 30.0 1_665 . 1_665 n
NA5 NA4 NA5 60.0 1_545 . 1_555 n
NA5 NA4 NA5 120.0 1_545 . 1_565 n
NA5 NA4 NA5 60.0 1_545 . 1_655 n
NA5 NA4 NA5 180.0 1_545 . 1_665 n
NA5 NA4 NA5 59.9999 1_555 . 1_565 n
NA5 NA4 NA5 120.0001 1_555 . 1_655 n
NA5 NA4 NA5 119.9999 1_555 . 1_665 n
NA5 NA4 NA5 180.0 1_565 . 1_655 n
NA5 NA4 NA5 59.9999 1_565 . 1_665 n
NA5 NA4 NA5 120.0001 1_655 . 1_665 n
CR1 NA5 CR1 180.0 1_555 . 2_555 n
CR1 NA5 SB2 0.0 1_555 . 1_555 n
CR1 NA5 SB2 180.0 1_555 . 2_555 n
CR1 NA5 O3 43.00(6) 1_555 . 1_445 n
CR1 NA5 O3 43.00(6) 1_555 . 1_545 n
CR1 NA5 O3 43.00(6) 1_555 . 1_555 n
CR1 NA5 O3 137.00(6) 1_555 . -2_455 n
CR1 NA5 O3 137.00(6) 1_555 . -2_555 n
CR1 NA5 O3 137.00(6) 1_555 . -2_565 n
CR1 NA5 NA4 90.0 1_555 . 1_445 n
CR1 NA5 NA4 90.0 1_555 . 1_455 n
CR1 NA5 NA4 90.0 1_555 . 1_545 n
CR1 NA5 NA4 90.0 1_555 . 1_555 n
CR1 NA5 NA4 90.0 1_555 . 1_565 n
CR1 NA5 NA5 90.0 1_555 . 1_445 n
CR1 NA5 NA5 90.0 1_555 . 1_455 n
CR1 NA5 NA5 90.0 1_555 . 1_545 n
CR1 NA5 NA5 90.0 1_555 . 1_565 n
CR1 NA5 NA5 90.0 1_555 . 1_655 n
CR1 NA5 NA5 90.0 1_555 . 1_665 n
CR1 NA5 SB2 180.0 2_555 . 1_555 n
CR1 NA5 SB2 0.0 2_555 . 2_555 n
CR1 NA5 O3 137.00(6) 2_555 . 1_445 n
CR1 NA5 O3 137.00(6) 2_555 . 1_545 n
CR1 NA5 O3 137.00(6) 2_555 . 1_555 n
CR1 NA5 O3 43.00(6) 2_555 . -2_455 n
CR1 NA5 O3 43.00(6) 2_555 . -2_555 n
CR1 NA5 O3 43.00(6) 2_555 . -2_565 n
CR1 NA5 NA4 90.0 2_555 . 1_445 n
CR1 NA5 NA4 90.0 2_555 . 1_455 n
CR1 NA5 NA4 90.0 2_555 . 1_545 n
CR1 NA5 NA4 90.0 2_555 . 1_555 n
CR1 NA5 NA4 90.0 2_555 . 1_565 n
CR1 NA5 NA5 90.0 2_555 . 1_445 n
CR1 NA5 NA5 90.0 2_555 . 1_455 n
CR1 NA5 NA5 90.0 2_555 . 1_545 n
CR1 NA5 NA5 90.0 2_555 . 1_565 n
CR1 NA5 NA5 90.0 2_555 . 1_655 n
CR1 NA5 NA5 90.0 2_555 . 1_665 n
SB2 NA5 SB2 180.0 1_555 . 2_555 n
SB2 NA5 O3 43.00(6) 1_555 . 1_445 n
SB2 NA5 O3 43.00(6) 1_555 . 1_545 n
SB2 NA5 O3 43.00(6) 1_555 . 1_555 n
SB2 NA5 O3 137.00(6) 1_555 . -2_455 n
SB2 NA5 O3 137.00(6) 1_555 . -2_555 n
SB2 NA5 O3 137.00(6) 1_555 . -2_565 n
SB2 NA5 NA4 90.0 1_555 . 1_445 n
SB2 NA5 NA4 90.0 1_555 . 1_455 n
SB2 NA5 NA4 90.0 1_555 . 1_545 n
SB2 NA5 NA4 90.0 1_555 . 1_555 n
SB2 NA5 NA4 90.0 1_555 . 1_565 n
SB2 NA5 NA5 90.0 1_555 . 1_445 n
SB2 NA5 NA5 90.0 1_555 . 1_455 n
SB2 NA5 NA5 90.0 1_555 . 1_545 n
SB2 NA5 NA5 90.0 1_555 . 1_565 n
SB2 NA5 NA5 90.0 1_555 . 1_655 n
SB2 NA5 NA5 90.0 1_555 . 1_665 n
SB2 NA5 O3 137.00(6) 2_555 . 1_445 n
SB2 NA5 O3 137.00(6) 2_555 . 1_545 n
SB2 NA5 O3 137.00(6) 2_555 . 1_555 n
SB2 NA5 O3 43.00(6) 2_555 . -2_455 n
SB2 NA5 O3 43.00(6) 2_555 . -2_555 n
SB2 NA5 O3 43.00(6) 2_555 . -2_565 n
SB2 NA5 NA4 90.0 2_555 . 1_445 n
SB2 NA5 NA4 90.0 2_555 . 1_455 n
SB2 NA5 NA4 90.0 2_555 . 1_545 n
SB2 NA5 NA4 90.0 2_555 . 1_555 n
SB2 NA5 NA4 90.0 2_555 . 1_565 n
SB2 NA5 NA5 90.0 2_555 . 1_445 n
SB2 NA5 NA5 90.0 2_555 . 1_455 n
SB2 NA5 NA5 90.0 2_555 . 1_545 n
SB2 NA5 NA5 90.0 2_555 . 1_565 n
SB2 NA5 NA5 90.0 2_555 . 1_655 n
SB2 NA5 NA5 90.0 2_555 . 1_665 n
O3 NA5 O3 72.41(9) 1_445 . 1_545 n
O3 NA5 O3 72.41(9) 1_445 . 1_555 n
O3 NA5 O3 93.99(11) 1_445 . -2_455 n
O3 NA5 O3 140.12(4) 1_445 . -2_555 n
O3 NA5 O3 140.12(4) 1_445 . -2_565 n
O3 NA5 NA4 70.061(22) 1_445 . 1_445 n
O3 NA5 NA4 70.061(22) 1_445 . 1_455 n
O3 NA5 NA4 109.939(22) 1_445 . 1_545 n
O3 NA5 NA4 133.00(6) 1_445 . 1_555 n
O3 NA5 NA4 109.939(22) 1_445 . 1_565 n
O3 NA5 NA5 53.80(4) 1_445 . 1_445 n
O3 NA5 NA5 53.80(4) 1_445 . 1_455 n
O3 NA5 NA5 90.0 1_445 . 1_545 n
O3 NA5 NA5 90.0 1_445 . 1_565 n
O3 NA5 NA5 126.20(4) 1_445 . 1_655 n
O3 NA5 NA5 126.20(4) 1_445 . 1_665 n
O3 NA5 O3 72.41(9) 1_545 . 1_555 n
O3 NA5 O3 140.12(4) 1_545 . -2_455 n
O3 NA5 O3 93.99(11) 1_545 . -2_555 n
O3 NA5 O3 140.12(4) 1_545 . -2_565 n
O3 NA5 NA4 70.061(22) 1_545 . 1_445 n
O3 NA5 NA4 133.00(6) 1_545 . 1_455 n
O3 NA5 NA4 47.00(6) 1_545 . 1_545 n
O3 NA5 NA4 70.061(22) 1_545 . 1_555 n
O3 NA5 NA4 109.939(22) 1_545 . 1_565 n
O3 NA5 NA5 90.0 1_545 . 1_445 n
O3 NA5 NA5 126.20(4) 1_545 . 1_455 n
O3 NA5 NA5 53.80(4) 1_545 . 1_545 n
O3 NA5 NA5 126.20(4) 1_545 . 1_565 n
O3 NA5 NA5 53.80(4) 1_545 . 1_655 n
O3 NA5 NA5 90.0 1_545 . 1_665 n
O3 NA5 O3 140.12(4) 1_555 . -2_455 n
O3 NA5 O3 140.12(4) 1_555 . -2_555 n
O3 NA5 O3 93.99(11) 1_555 . -2_565 n
O3 NA5 NA4 133.00(6) 1_555 . 1_445 n
O3 NA5 NA4 70.061(22) 1_555 . 1_455 n
O3 NA5 NA4 109.939(22) 1_555 . 1_545 n
O3 NA5 NA4 70.061(22) 1_555 . 1_555 n
O3 NA5 NA4 47.00(6) 1_555 . 1_565 n
O3 NA5 NA5 126.20(4) 1_555 . 1_445 n
O3 NA5 NA5 90.0 1_555 . 1_455 n
O3 NA5 NA5 126.20(4) 1_555 . 1_545 n
O3 NA5 NA5 53.80(4) 1_555 . 1_565 n
O3 NA5 NA5 90.0 1_555 . 1_655 n
O3 NA5 NA5 53.80(4) 1_555 . 1_665 n
O3 NA5 O3 72.41(9) -2_455 . -2_555 n
O3 NA5 O3 72.41(9) -2_455 . -2_565 n
O3 NA5 NA4 70.061(22) -2_455 . 1_445 n
O3 NA5 NA4 70.061(22) -2_455 . 1_455 n
O3 NA5 NA4 109.939(22) -2_455 . 1_545 n
O3 NA5 NA4 133.00(6) -2_455 . 1_555 n
O3 NA5 NA4 109.939(22) -2_455 . 1_565 n
O3 NA5 NA5 53.80(4) -2_455 . 1_445 n
O3 NA5 NA5 53.80(4) -2_455 . 1_455 n
O3 NA5 NA5 90.0 -2_455 . 1_545 n
O3 NA5 NA5 90.0 -2_455 . 1_565 n
O3 NA5 NA5 126.20(4) -2_455 . 1_655 n
O3 NA5 NA5 126.20(4) -2_455 . 1_665 n
O3 NA5 O3 72.41(9) -2_555 . -2_565 n
O3 NA5 NA4 70.061(22) -2_555 . 1_445 n
O3 NA5 NA4 133.00(6) -2_555 . 1_455 n
O3 NA5 NA4 47.00(6) -2_555 . 1_545 n
O3 NA5 NA4 70.061(22) -2_555 . 1_555 n
O3 NA5 NA4 109.939(22) -2_555 . 1_565 n
O3 NA5 NA5 90.0 -2_555 . 1_445 n
O3 NA5 NA5 126.20(4) -2_555 . 1_455 n
O3 NA5 NA5 53.80(4) -2_555 . 1_545 n
O3 NA5 NA5 126.20(4) -2_555 . 1_565 n
O3 NA5 NA5 53.80(4) -2_555 . 1_655 n
O3 NA5 NA5 90.0 -2_555 . 1_665 n
O3 NA5 NA4 133.00(6) -2_565 . 1_445 n
O3 NA5 NA4 70.061(22) -2_565 . 1_455 n
O3 NA5 NA4 109.939(22) -2_565 . 1_545 n
O3 NA5 NA4 70.061(22) -2_565 . 1_555 n
O3 NA5 NA4 47.00(6) -2_565 . 1_565 n
O3 NA5 NA5 126.20(4) -2_565 . 1_445 n
O3 NA5 NA5 90.0 -2_565 . 1_455 n
O3 NA5 NA5 126.20(4) -2_565 . 1_545 n
O3 NA5 NA5 53.80(4) -2_565 . 1_565 n
O3 NA5 NA5 90.0 -2_565 . 1_655 n
O3 NA5 NA5 53.80(4) -2_565 . 1_665 n
NA4 NA5 NA4 120.0001 1_445 . 1_455 n
NA4 NA5 NA4 59.9999 1_445 . 1_545 n
NA4 NA5 NA4 119.9999 1_445 . 1_555 n
NA4 NA5 NA4 180.0 1_445 . 1_565 n
NA4 NA5 NA5 30.0 1_445 . 1_445 n
NA4 NA5 NA5 90.0 1_445 . 1_455 n
NA4 NA5 NA5 30.0 1_445 . 1_545 n
NA4 NA5 NA5 150.0 1_445 . 1_565 n
NA4 NA5 NA5 89.9999 1_445 . 1_655 n
NA4 NA5 NA5 149.9999 1_445 . 1_665 n
NA4 NA5 NA4 180.0 1_455 . 1_545 n
NA4 NA5 NA4 120.0001 1_455 . 1_555 n
NA4 NA5 NA4 60.0 1_455 . 1_565 n
NA4 NA5 NA5 90.0 1_455 . 1_445 n
NA4 NA5 NA5 30.0 1_455 . 1_455 n
NA4 NA5 NA5 150.0 1_455 . 1_545 n
NA4 NA5 NA5 30.0 1_455 . 1_565 n
NA4 NA5 NA5 150.0 1_455 . 1_655 n
NA4 NA5 NA5 90.0 1_455 . 1_665 n
NA4 NA5 NA4 59.9999 1_545 . 1_555 n
NA4 NA5 NA4 120.0 1_545 . 1_565 n
NA4 NA5 NA5 90.0 1_545 . 1_445 n
NA4 NA5 NA5 150.0 1_545 . 1_455 n
NA4 NA5 NA5 30.0 1_545 . 1_545 n
NA4 NA5 NA5 150.0 1_545 . 1_565 n
NA4 NA5 NA5 30.0 1_545 . 1_655 n
NA4 NA5 NA5 90.0 1_545 . 1_665 n
NA4 NA5 NA4 60.0 1_555 . 1_565 n
NA4 NA5 NA5 150.0 1_555 . 1_445 n
NA4 NA5 NA5 150.0 1_555 . 1_455 n
NA4 NA5 NA5 89.9999 1_555 . 1_545 n
NA4 NA5 NA5 90.0 1_555 . 1_565 n
NA4 NA5 NA5 29.9999 1_555 . 1_655 n
NA4 NA5 NA5 30.0 1_555 . 1_665 n
NA4 NA5 NA5 150.0 1_565 . 1_445 n
NA4 NA5 NA5 90.0 1_565 . 1_455 n
NA4 NA5 NA5 150.0 1_565 . 1_545 n
NA4 NA5 NA5 30.0 1_565 . 1_565 n
NA4 NA5 NA5 90.0 1_565 . 1_655 n
NA4 NA5 NA5 30.0 1_565 . 1_665 n
NA5 NA5 NA5 60.0 1_445 . 1_455 n
NA5 NA5 NA5 60.0 1_445 . 1_545 n
NA5 NA5 NA5 120.0 1_445 . 1_565 n
NA5 NA5 NA5 120.0 1_445 . 1_655 n
NA5 NA5 NA5 180.0 1_445 . 1_665 n
NA5 NA5 NA5 120.0 1_455 . 1_545 n
NA5 NA5 NA5 60.0 1_455 . 1_565 n
NA5 NA5 NA5 180.0 1_455 . 1_655 n
NA5 NA5 NA5 120.0 1_455 . 1_665 n
NA5 NA5 NA5 180.0 1_545 . 1_565 n
NA5 NA5 NA5 60.0 1_545 . 1_655 n
NA5 NA5 NA5 120.0 1_545 . 1_665 n
NA5 NA5 NA5 120.0 1_565 . 1_655 n
NA5 NA5 NA5 60.0 1_565 . 1_665 n
NA5 NA5 NA5 60.0 1_655 . 1_665 n

loop_
_geom_bond_atom_site_label_1
_geom_bond_atom_site_label_2
_geom_bond_distance
_geom_bond_site_symmetry_1
_geom_bond_site_symmetry_2
_geom_bond_publ_flag
CR1 CR1 2.95982(8) . 1_445 n
CR1 CR1 2.95982(8) . 1_455 n
CR1 CR1 2.95982(8) . 1_545 n
CR1 CR1 2.95982(8) . 1_565 n
CR1 CR1 2.95982(8) . 1_655 n
CR1 CR1 2.95982(8) . 1_665 n
CR1 SB2 2.95982(8) . 1_445 n
CR1 SB2 2.95982(8) . 1_455 n
CR1 SB2 2.95982(8) . 1_545 n
CR1 SB2 2.95982(8) . 1_565 n
CR1 SB2 2.95982(8) . 1_655 n
CR1 SB2 2.95982(8) . 1_665 n
CR1 O3 1.9626(17) . 1_445 n
CR1 O3 1.9626(17) . 1_545 n
CR1 O3 1.9626(17) . 1_555 n
CR1 O3 1.9626(17) . -1_555 n
CR1 O3 1.9626(17) . -1_565 n
CR1 O3 1.9626(17) . -1_665 n
CR1 NA4 3.27820(15) . 1_445 n
CR1 NA4 3.27819(15) . 1_455 n
CR1 NA4 3.27820(15) . 1_555 n
CR1 NA4 3.27819(15) . 2_444 n
CR1 NA4 3.27820(15) . 2_544 n
CR1 NA4 3.27820(15) . 2_554 n
CR1 NA5 2.79757(17) . 1_555 n
CR1 NA5 2.79757(17) . 2_554 n
SB2 CR1 2.95982(8) . 1_445 n
SB2 CR1 2.95982(8) . 1_455 n
SB2 CR1 2.95982(8) . 1_545 n
SB2 CR1 2.95982(8) . 1_565 n
SB2 CR1 2.95982(8) . 1_655 n
SB2 CR1 2.95982(8) . 1_665 n
SB2 SB2 2.95982(8) . 1_445 n
SB2 SB2 2.95982(8) . 1_455 n
SB2 SB2 2.95982(8) . 1_545 n
SB2 SB2 2.95982(8) . 1_565 n
SB2 SB2 2.95982(8) . 1_655 n
SB2 SB2 2.95982(8) . 1_665 n
SB2 O3 1.9626(17) . 1_445 n
SB2 O3 1.9626(17) . 1_545 n
SB2 O3 1.9626(17) . 1_555 n
SB2 O3 1.9626(17) . -1_555 n
SB2 O3 1.9626(17) . -1_565 n
SB2 O3 1.9626(17) . -1_665 n
SB2 NA4 3.27820(15) . 1_445 n
SB2 NA4 3.27819(15) . 1_455 n
SB2 NA4 3.27820(15) . 1_555 n
SB2 NA4 3.27819(15) . 2_444 n
SB2 NA4 3.27820(15) . 2_544 n
SB2 NA4 3.27820(15) . 2_554 n
SB2 NA5 2.79757(17) . 1_555 n
SB2 NA5 2.79757(17) . 2_554 n
O3 CR1 1.9626(17) . 1_555 n
O3 CR1 1.9626(17) . 1_565 n
O3 CR1 1.9626(17) . 1_665 n
O3 SB2 1.9626(17) . 1_555 n
O3 SB2 1.9626(17) . 1_565 n
O3 SB2 1.9626(17) . 1_665 n
O3 NA4 2.5055(26) . 1_455 n
O3 NA4 2.5055(26) . 1_555 n
O3 NA4 2.5055(26) . 1_565 n
O3 NA5 2.5055(26) . 1_555 n
O3 NA5 2.5055(26) . 1_565 n
O3 NA5 2.5055(26) . 1_665 n
NA4 CR1 3.27820(15) . 1_555 n
NA4 CR1 3.27819(15) . 1_655 n
NA4 CR1 3.27820(15) . 1_665 n
NA4 CR1 3.27820(15) . 2_555 n
NA4 CR1 3.27819(15) . 2_655 n
NA4 CR1 3.27820(15) . 2_665 n
NA4 SB2 3.27820(15) . 1_555 n
NA4 SB2 3.27819(15) . 1_655 n
NA4 SB2 3.27820(15) . 1_665 n
NA4 SB2 3.27820(15) . 2_555 n
NA4 SB2 3.27819(15) . 2_655 n
NA4 SB2 3.27820(15) . 2_665 n
NA4 O3 2.5055(26) . 1_545 n
NA4 O3 2.5055(26) . 1_555 n
NA4 O3 2.5055(26) . 1_655 n
NA4 O3 2.5055(26) . -2_555 n
NA4 O3 2.5055(26) . -2_565 n
NA4 O3 2.5055(26) . -2_665 n
NA4 NA4 2.95982(8) . 1_445 n
NA4 NA4 2.95982(8) . 1_455 n
NA4 NA4 2.95982(8) . 1_545 n
NA4 NA4 2.95982(8) . 1_565 n
NA4 NA4 2.95982(8) . 1_655 n
NA4 NA4 2.95982(8) . 1_665 n
NA4 NA5 3.41771(9) . 1_545 n
NA4 NA5 1.70885(4) . 1_555 n
NA4 NA5 3.41771(9) . 1_565 n
NA4 NA5 1.70885(4) . 1_655 n
NA4 NA5 1.70885(4) . 1_665 n
NA5 CR1 2.79757(17) . 1_555 n
NA5 CR1 2.79757(17) . 2_555 n
NA5 SB2 2.79757(17) . 1_555 n
NA5 SB2 2.79757(17) . 2_555 n
NA5 O3 2.5055(26) . 1_445 n
NA5 O3 2.5055(26) . 1_545 n
NA5 O3 2.5055(26) . 1_555 n
NA5 O3 2.5055(26) . -2_455 n
NA5 O3 2.5055(26) . -2_555 n
NA5 O3 2.5055(26) . -2_565 n
NA5 NA4 1.70885(4) . 1_445 n
NA5 NA4 1.70885(4) . 1_455 n
NA5 NA4 3.41771(9) . 1_545 n
NA5 NA4 1.70885(4) . 1_555 n
NA5 NA4 3.41771(9) . 1_565 n
NA5 NA5 2.95982(8) . 1_445 n
NA5 NA5 2.95982(8) . 1_455 n
NA5 NA5 2.95982(8) . 1_545 n
NA5 NA5 2.95982(8) . 1_565 n
NA5 NA5 2.95982(8) . 1_655 n
NA5 NA5 2.95982(8) . 1_665 n
